data_4079072
loop_
_publ_author_name
'Wang, Xiaowu'
'Fr\"ohlich, Roland'
'Daniliuc, Constantin G.'
'Rieger, Bernhard'
'Jonovic, Aleksandra'
'Kehr, Gerald'
'Erker, Gerhard'

_publ_section_title
;
 (&#x201C;Ferrocene-salaldiminato&#x201D;)zirconium Complexes for Ethylene
 Polymerization Catalysis: The Role of the Bulky Substituents
;
_journal_issue 19
_journal_name_full Organometallics
_journal_page_first 6741
_journal_paper_doi 10.1021/om3004509
_journal_volume 31
_journal_year 2012
_chemical_absolute_configuration ad
_chemical_formula_sum 'C23 H37 Fe N O Si2'
_chemical_formula_weight 455.57
_space_group_IT_number 4
_symmetry_cell_setting monoclinic
_symmetry_space_group_name_Hall 'P 2yb'
_symmetry_space_group_name_H-M 'P 1 21 1'
_atom_sites_solution_hydrogens geom
_atom_sites_solution_primary direct
_atom_sites_solution_secondary difmap
_audit_creation_method SHELXL-97
_cell_angle_alpha 90.00
_cell_angle_beta 92.031(2)
_cell_angle_gamma 90.00
_cell_formula_units_Z 2
_cell_length_a 7.4546(3)
_cell_length_b 15.3671(6)
_cell_length_c 10.8018(4)
_cell_measurement_reflns_used 929
_cell_measurement_temperature 223(2)
_cell_measurement_theta_max 28.28
_cell_measurement_theta_min 4.08
_cell_volume 1236.63(8)
_computing_cell_refinement 'Collect (Nonius B.V., 1998)'
_computing_data_collection 'Collect (Nonius B.V., 1998)'
_computing_data_reduction 'Denzo-SMN (Otwinowski & Minor, 1997)'
_computing_molecular_graphics 'XP (BrukerAXS, 2000)'
_computing_publication_material 'SHELXL-97 (Sheldrick, 1997)'
_computing_structure_refinement 'SHELXL-97 (Sheldrick, 1997)'
_computing_structure_solution 'SHELXS-97 (Sheldrick, 1990)'
_diffrn_ambient_temperature 223(2)
_diffrn_measured_fraction_theta_full 0.959
_diffrn_measured_fraction_theta_max 0.959
_diffrn_measurement_device_type 'Nonius KappaCCD APEXII'
_diffrn_measurement_method '\w and \f scans'
_diffrn_radiation_monochromator 'Montel mirror'
_diffrn_radiation_source 'rotating anode Nonius FR591'
_diffrn_radiation_type MoK\a
_diffrn_radiation_wavelength 0.71073
_diffrn_reflns_av_R_equivalents 0.039
_diffrn_reflns_av_sigmaI/netI 0.0345
_diffrn_reflns_limit_h_max 9
_diffrn_reflns_limit_h_min -9
_diffrn_reflns_limit_k_max 19
_diffrn_reflns_limit_k_min -18
_diffrn_reflns_limit_l_max 14
_diffrn_reflns_limit_l_min -14
_diffrn_reflns_number 5865
_diffrn_reflns_theta_full 28.09
_diffrn_reflns_theta_max 28.09
_diffrn_reflns_theta_min 4.40
_exptl_absorpt_coefficient_mu 0.720
_exptl_absorpt_correction_T_max 0.8406
_exptl_absorpt_correction_T_min 0.6930
_exptl_absorpt_correction_type multi-scan
_exptl_absorpt_process_details 'Denzo (Otwinowski, Borek, Majewski & Minor, 2003)'
_exptl_crystal_colour orange
_exptl_crystal_density_diffrn 1.223
_exptl_crystal_density_method 'not measured'
_exptl_crystal_description column
_exptl_crystal_F_000 488
_exptl_crystal_size_max 0.55
_exptl_crystal_size_mid 0.30
_exptl_crystal_size_min 0.25
_refine_diff_density_max 1.215
_refine_diff_density_min -0.705
_refine_diff_density_rms 0.074
_refine_ls_abs_structure_details 'Flack H D (1983), Acta Cryst. A39, 876-881'
_refine_ls_abs_structure_Flack 0.02(3)
_refine_ls_extinction_method none
_refine_ls_goodness_of_fit_ref 1.074
_refine_ls_hydrogen_treatment constr
_refine_ls_matrix_type full
_refine_ls_number_parameters 260
_refine_ls_number_reflns 4766
_refine_ls_number_restraints 31
_refine_ls_restrained_S_all 1.084
_refine_ls_R_factor_all 0.0663
_refine_ls_R_factor_gt 0.0643
_refine_ls_shift/su_max 0.000
_refine_ls_shift/su_mean 0.000
_refine_ls_structure_factor_coef Fsqd
_refine_ls_weighting_details 'calc w=1/[\s^2^(Fo^2^)+(0.0906P)^2^+1.7219P] where P=(Fo^2^+2Fc^2^)/3'
_refine_ls_weighting_scheme calc
_refine_ls_wR_factor_gt 0.1658
_refine_ls_wR_factor_ref 0.1688
_reflns_number_gt 4625
_reflns_number_total 4766
_reflns_threshold_expression >2sigma(I)
_cod_data_source_file om3004509_si_008.cif
_cod_data_source_block erk5677
_cod_original_sg_symbol_H-M P21
_cod_database_code 4079072

loop_
_symmetry_equiv_pos_as_xyz
'x, y, z'
'-x, y+1/2, -z'

loop_
_atom_site_label
_atom_site_type_symbol
_atom_site_fract_x
_atom_site_fract_y
_atom_site_fract_z
_atom_site_U_iso_or_equiv
_atom_site_adp_type
_atom_site_occupancy
_atom_site_symmetry_multiplicity
_atom_site_calc_flag
_atom_site_refinement_flags
Fe1 Fe 0.57730(7) 0.79301(4) 0.19918(5) 0.03416(18) Uani 1 1 d .
N1 N 0.7697(5) 0.8000(4) 0.5276(4) 0.0432(8) Uani 1 1 d .
Si1 Si 0.35669(18) 0.98741(9) 0.27896(14) 0.0416(3) Uani 1 1 d .
Si2 Si 0.28244(19) 0.60901(9) 0.21510(14) 0.0428(3) Uani 1 1 d .
O1 O 0.5911(6) 0.6673(3) 0.4261(4) 0.0491(9) Uani 1 1 d .
H01 H 0.6598 0.6892 0.4796 0.074 Uiso 1 1 calc R
C1 C 0.4076(6) 0.8697(4) 0.2969(4) 0.0356(10) Uani 1 1 d .
C2 C 0.5325(6) 0.8224(3) 0.3805(4) 0.0343(10) Uani 1 1 d .
C3 C 0.5039(7) 0.7312(3) 0.3626(5) 0.0375(10) Uani 1 1 d .
C4 C 0.3715(7) 0.7171(3) 0.2662(5) 0.0390(11) Uani 1 1 d .
C5 C 0.3120(5) 0.8024(4) 0.2303(4) 0.0341(8) Uani 1 1 d .
H5 H 0.2206 0.8131 0.1701 0.041 Uiso 1 1 calc R
C6 C 0.8452(7) 0.7829(6) 0.1740(6) 0.0628(17) Uani 1 1 d U
H6 H 0.9337 0.7755 0.2372 0.075 Uiso 1 1 calc R
C7 C 0.7592(10) 0.7187(5) 0.1103(7) 0.0632(18) Uani 1 1 d U
H7 H 0.7792 0.6589 0.1232 0.076 Uiso 1 1 calc R
C8 C 0.6400(10) 0.7523(6) 0.0250(6) 0.0666(19) Uani 1 1 d U
H8 H 0.5649 0.7196 -0.0291 0.080 Uiso 1 1 calc R
C9 C 0.6464(11) 0.8408(6) 0.0304(7) 0.072(2) Uani 1 1 d U
H9 H 0.5787 0.8796 -0.0198 0.086 Uiso 1 1 calc R
C10 C 0.7770(12) 0.8645(6) 0.1277(9) 0.084(3) Uani 1 1 d U
H10 H 0.8095 0.9207 0.1544 0.101 Uiso 1 1 calc R
C11 C 0.6756(6) 0.8537(3) 0.4645(4) 0.0381(10) Uani 1 1 d .
H11 H 0.6981 0.9137 0.4718 0.046 Uiso 1 1 calc R
C12 C 0.1774(9) 1.0162(5) 0.3898(8) 0.0629(17) Uani 1 1 d .
H12A H 0.1364 1.0751 0.3738 0.094 Uiso 1 1 calc R
H12B H 0.2258 1.0120 0.4741 0.094 Uiso 1 1 calc R
H12C H 0.0774 0.9762 0.3786 0.094 Uiso 1 1 calc R
C13 C 0.5571(9) 1.0585(4) 0.3089(8) 0.0627(17) Uani 1 1 d .
H13A H 0.6557 1.0381 0.2603 0.094 Uiso 1 1 calc R
H13B H 0.5920 1.0563 0.3962 0.094 Uiso 1 1 calc R
H13C H 0.5277 1.1179 0.2857 0.094 Uiso 1 1 calc R
C14 C 0.2656(11) 1.0056(5) 0.1170(7) 0.0660(17) Uani 1 1 d .
H14A H 0.3557 0.9895 0.0585 0.099 Uiso 1 1 calc R
H14B H 0.2349 1.0665 0.1061 0.099 Uiso 1 1 calc R
H14C H 0.1592 0.9702 0.1025 0.099 Uiso 1 1 calc R
C15 C 0.0935(9) 0.5814(5) 0.3193(7) 0.0600(15) Uani 1 1 d .
H15A H 0.1418 0.5694 0.4021 0.090 Uiso 1 1 calc R
H15B H 0.0305 0.5304 0.2874 0.090 Uiso 1 1 calc R
H15C H 0.0109 0.6301 0.3220 0.090 Uiso 1 1 calc R
C16 C 0.4589(10) 0.5240(4) 0.2317(8) 0.0669(18) Uani 1 1 d .
H16A H 0.5550 0.5368 0.1763 0.100 Uiso 1 1 calc R
H16B H 0.4076 0.4676 0.2110 0.100 Uiso 1 1 calc R
H16C H 0.5063 0.5231 0.3165 0.100 Uiso 1 1 calc R
C17 C 0.1978(9) 0.6149(5) 0.0504(6) 0.0599(15) Uani 1 1 d .
H17A H 0.1097 0.6612 0.0416 0.090 Uiso 1 1 calc R
H17B H 0.1426 0.5599 0.0268 0.090 Uiso 1 1 calc R
H17C H 0.2971 0.6267 -0.0028 0.090 Uiso 1 1 calc R
C21 C 0.9198(7) 0.8291(4) 0.6068(5) 0.0431(11) Uani 1 1 d .
H21 H 0.9298 0.8931 0.6001 0.052 Uiso 1 1 calc R
C22 C 0.8859(7) 0.8054(5) 0.7416(4) 0.0518(14) Uani 1 1 d .
H22A H 0.7776 0.8353 0.7679 0.062 Uiso 1 1 calc R
H22B H 0.8651 0.7426 0.7477 0.062 Uiso 1 1 calc R
C23 C 1.0431(10) 0.8305(6) 0.8274(6) 0.0662(18) Uani 1 1 d .
H23A H 1.0544 0.8941 0.8297 0.079 Uiso 1 1 calc R
H23B H 1.0208 0.8103 0.9115 0.079 Uiso 1 1 calc R
C24 C 1.2166(7) 0.7911(7) 0.7844(5) 0.0656(16) Uani 1 1 d .
H24A H 1.2117 0.7278 0.7948 0.079 Uiso 1 1 calc R
H24B H 1.3167 0.8130 0.8367 0.079 Uiso 1 1 calc R
C25 C 1.2515(8) 0.8119(6) 0.6500(6) 0.0640(19) Uani 1 1 d .
H25A H 1.2772 0.8741 0.6421 0.077 Uiso 1 1 calc R
H25B H 1.3574 0.7796 0.6245 0.077 Uiso 1 1 calc R
C26 C 1.0930(7) 0.7885(6) 0.5656(4) 0.0527(12) Uani 1 1 d .
H26A H 1.0795 0.7251 0.5636 0.063 Uiso 1 1 calc R
H26B H 1.1163 0.8081 0.4813 0.063 Uiso 1 1 calc R

loop_
_atom_site_aniso_label
_atom_site_aniso_U_11
_atom_site_aniso_U_22
_atom_site_aniso_U_33
_atom_site_aniso_U_23
_atom_site_aniso_U_13
_atom_site_aniso_U_12
Fe1 0.0283(3) 0.0393(3) 0.0347(3) 0.0023(3) -0.00151(18) 0.0014(3)
N1 0.0474(19) 0.041(2) 0.0403(17) 0.004(2) -0.0111(14) -0.003(2)
Si1 0.0408(6) 0.0325(7) 0.0514(7) 0.0041(6) -0.0003(6) 0.0018(5)
Si2 0.0478(7) 0.0314(7) 0.0484(7) -0.0013(6) -0.0076(6) -0.0011(5)
O1 0.060(2) 0.0356(18) 0.050(2) 0.0074(17) -0.0199(17) -0.0002(16)
C1 0.032(2) 0.035(2) 0.040(2) 0.0002(19) 0.0047(19) 0.0005(17)
C2 0.037(2) 0.035(2) 0.0310(19) -0.0014(17) -0.0018(16) -0.0023(17)
C3 0.041(2) 0.034(2) 0.037(2) 0.007(2) -0.0022(19) -0.0009(19)
C4 0.036(2) 0.034(2) 0.046(3) -0.002(2) -0.003(2) -0.0021(18)
C5 0.0295(16) 0.034(2) 0.0389(19) 0.006(2) -0.0001(13) -0.0014(18)
C6 0.033(2) 0.098(5) 0.058(3) 0.000(4) 0.0044(18) 0.000(3)
C7 0.056(3) 0.067(4) 0.068(4) -0.006(3) 0.022(3) 0.014(3)
C8 0.055(3) 0.099(5) 0.047(3) -0.018(3) 0.008(3) 0.000(3)
C9 0.068(4) 0.094(5) 0.055(3) 0.031(4) 0.020(3) 0.027(4)
C10 0.080(5) 0.072(4) 0.102(6) -0.019(4) 0.055(4) -0.033(4)
C11 0.041(2) 0.038(2) 0.035(2) 0.0002(19) -0.0022(18) -0.0028(19)
C12 0.060(3) 0.047(3) 0.082(5) 0.003(3) 0.017(3) 0.011(3)
C13 0.064(4) 0.036(3) 0.089(5) -0.003(3) 0.007(3) -0.010(2)
C14 0.085(4) 0.051(4) 0.061(4) 0.014(3) -0.012(3) 0.014(3)
C15 0.066(3) 0.046(3) 0.067(4) 0.008(3) -0.006(3) -0.019(3)
C16 0.069(4) 0.045(3) 0.085(5) -0.011(3) -0.014(4) 0.007(3)
C17 0.068(4) 0.059(4) 0.052(3) -0.014(3) -0.015(3) 0.001(3)
C21 0.049(2) 0.043(3) 0.036(2) 0.000(2) -0.0132(19) -0.001(2)
C22 0.051(2) 0.067(4) 0.037(2) -0.005(3) -0.0043(18) 0.013(3)
C23 0.073(4) 0.084(5) 0.041(3) -0.007(3) -0.020(3) 0.018(3)
C24 0.055(3) 0.086(5) 0.054(3) 0.010(4) -0.022(2) 0.005(4)
C25 0.047(3) 0.085(6) 0.059(3) 0.011(3) -0.008(2) -0.006(3)
C26 0.050(2) 0.068(4) 0.040(2) 0.001(3) -0.0008(18) -0.003(3)

loop_
_atom_type_symbol
_atom_type_description
_atom_type_scat_dispersion_real
_atom_type_scat_dispersion_imag
_atom_type_scat_source
C C 0.0033 0.0016 'International Tables Vol C Tables 4.2.6.8 and 6.1.1.4'
H H 0.0000 0.0000 'International Tables Vol C Tables 4.2.6.8 and 6.1.1.4'
N N 0.0061 0.0033 'International Tables Vol C Tables 4.2.6.8 and 6.1.1.4'
O O 0.0106 0.0060 'International Tables Vol C Tables 4.2.6.8 and 6.1.1.4'
Si Si 0.0817 0.0704 'International Tables Vol C Tables 4.2.6.8 and 6.1.1.4'
Fe Fe 0.3463 0.8444 'International Tables Vol C Tables 4.2.6.8 and 6.1.1.4'

loop_
_geom_angle_atom_site_label_1
_geom_angle_atom_site_label_2
_geom_angle_atom_site_label_3
_geom_angle
C5 Fe1 C10 139.5(3)
C5 Fe1 C6 178.1(2)
C10 Fe1 C6 41.5(4)
C5 Fe1 C7 142.1(3)
C10 Fe1 C7 67.3(3)
C6 Fe1 C7 38.8(3)
C5 Fe1 C9 113.6(3)
C10 Fe1 C9 41.8(4)
C6 Fe1 C9 68.2(3)
C7 Fe1 C9 65.8(3)
C5 Fe1 C1 41.3(2)
C10 Fe1 C1 111.1(3)
C6 Fe1 C1 137.8(3)
C7 Fe1 C1 176.2(3)
C9 Fe1 C1 115.6(3)
C5 Fe1 C2 68.39(18)
C10 Fe1 C2 113.1(3)
C6 Fe1 C2 109.8(2)
C7 Fe1 C2 135.0(3)
C9 Fe1 C2 145.7(3)
C1 Fe1 C2 41.95(19)
C5 Fe1 C8 115.5(2)
C10 Fe1 C8 67.8(4)
C6 Fe1 C8 66.2(3)
C7 Fe1 C8 38.8(3)
C9 Fe1 C8 38.8(3)
C1 Fe1 C8 144.3(3)
C2 Fe1 C8 173.5(3)
C5 Fe1 C4 40.9(2)
C10 Fe1 C4 177.8(3)
C6 Fe1 C4 138.2(3)
C7 Fe1 C4 111.2(3)
C9 Fe1 C4 136.3(3)
C1 Fe1 C4 70.52(18)
C2 Fe1 C4 69.1(2)
C8 Fe1 C4 110.1(3)
C5 Fe1 C3 66.79(19)
C10 Fe1 C3 141.7(4)
C6 Fe1 C3 111.5(2)
C7 Fe1 C3 109.9(3)
C9 Fe1 C3 173.9(3)
C1 Fe1 C3 69.0(2)
C2 Fe1 C3 40.4(2)
C8 Fe1 C3 135.2(3)
C4 Fe1 C3 40.0(2)
C11 N1 C21 121.1(5)
C1 Si1 C13 113.1(3)
C1 Si1 C14 108.0(3)
C13 Si1 C14 109.6(4)
C1 Si1 C12 108.1(3)
C13 Si1 C12 109.6(3)
C14 Si1 C12 108.5(4)
C16 Si2 C4 110.8(3)
C16 Si2 C17 109.9(3)
C4 Si2 C17 110.1(3)
C16 Si2 C15 109.0(4)
C4 Si2 C15 106.9(3)
C17 Si2 C15 110.2(3)
C3 O1 H01 109.5
C5 C1 C2 104.2(4)
C5 C1 Si1 123.6(4)
C2 C1 Si1 132.1(4)
C5 C1 Fe1 68.4(3)
C2 C1 Fe1 69.0(3)
Si1 C1 Fe1 129.4(3)
C3 C2 C11 120.7(4)
C3 C2 C1 108.3(4)
C11 C2 C1 130.8(4)
C3 C2 Fe1 71.5(3)
C11 C2 Fe1 121.8(3)
C1 C2 Fe1 69.0(3)
O1 C3 C4 124.7(5)
O1 C3 C2 125.2(4)
C4 C3 C2 110.1(4)
O1 C3 Fe1 128.4(4)
C4 C3 Fe1 69.4(3)
C2 C3 Fe1 68.1(3)
C3 C4 C5 105.0(4)
C3 C4 Si2 125.5(4)
C5 C4 Si2 129.1(4)
C3 C4 Fe1 70.7(3)
C5 C4 Fe1 67.5(3)
Si2 C4 Fe1 131.0(3)
C4 C5 C1 112.3(4)
C4 C5 Fe1 71.6(3)
C1 C5 Fe1 70.3(2)
C4 C5 H5 123.8
C1 C5 H5 123.8
Fe1 C5 H5 125.9
C7 C6 C10 107.8(6)
C7 C6 Fe1 70.9(3)
C10 C6 Fe1 69.0(4)
C7 C6 H6 126.1
C10 C6 H6 126.1
Fe1 C6 H6 125.5
C6 C7 C8 110.7(8)
C6 C7 Fe1 70.3(4)
C8 C7 Fe1 71.1(4)
C6 C7 H7 124.6
C8 C7 H7 124.6
Fe1 C7 H7 125.6
C7 C8 C9 109.2(8)
C7 C8 Fe1 70.1(4)
C9 C8 Fe1 70.4(5)
C7 C8 H8 125.4
C9 C8 H8 125.4
Fe1 C8 H8 125.7
C8 C9 C10 107.6(8)
C8 C9 Fe1 70.7(5)
C10 C9 Fe1 68.2(4)
C8 C9 H9 126.2
C10 C9 H9 126.2
Fe1 C9 H9 126.4
C6 C10 C9 104.7(7)
C6 C10 Fe1 69.5(4)
C9 C10 Fe1 70.0(4)
C6 C10 H10 127.7
C9 C10 H10 127.7
Fe1 C10 H10 124.5
N1 C11 C2 119.9(5)
N1 C11 H11 120.0
C2 C11 H11 120.0
Si1 C12 H12A 109.5
Si1 C12 H12B 109.5
H12A C12 H12B 109.5
Si1 C12 H12C 109.5
H12A C12 H12C 109.5
H12B C12 H12C 109.5
Si1 C13 H13A 109.5
Si1 C13 H13B 109.5
H13A C13 H13B 109.5
Si1 C13 H13C 109.5
H13A C13 H13C 109.5
H13B C13 H13C 109.5
Si1 C14 H14A 109.5
Si1 C14 H14B 109.5
H14A C14 H14B 109.5
Si1 C14 H14C 109.5
H14A C14 H14C 109.5
H14B C14 H14C 109.5
Si2 C15 H15A 109.5
Si2 C15 H15B 109.5
H15A C15 H15B 109.5
Si2 C15 H15C 109.5
H15A C15 H15C 109.5
H15B C15 H15C 109.5
Si2 C16 H16A 109.5
Si2 C16 H16B 109.5
H16A C16 H16B 109.5
Si2 C16 H16C 109.5
H16A C16 H16C 109.5
H16B C16 H16C 109.5
Si2 C17 H17A 109.5
Si2 C17 H17B 109.5
H17A C17 H17B 109.5
Si2 C17 H17C 109.5
H17A C17 H17C 109.5
H17B C17 H17C 109.5
N1 C21 C26 110.3(4)
N1 C21 C22 109.7(4)
C26 C21 C22 110.7(4)
N1 C21 H21 108.7
C26 C21 H21 108.7
C22 C21 H21 108.7
C23 C22 C21 111.7(5)
C23 C22 H22A 109.3
C21 C22 H22A 109.3
C23 C22 H22B 109.3
C21 C22 H22B 109.3
H22A C22 H22B 107.9
C24 C23 C22 111.1(5)
C24 C23 H23A 109.4
C22 C23 H23A 109.4
C24 C23 H23B 109.4
C22 C23 H23B 109.4
H23A C23 H23B 108.0
C23 C24 C25 112.7(6)
C23 C24 H24A 109.0
C25 C24 H24A 109.0
C23 C24 H24B 109.0
C25 C24 H24B 109.0
H24A C24 H24B 107.8
C26 C25 C24 111.8(5)
C26 C25 H25A 109.3
C24 C25 H25A 109.3
C26 C25 H25B 109.3
C24 C25 H25B 109.3
H25A C25 H25B 107.9
C25 C26 C21 112.4(5)
C25 C26 H26A 109.1
C21 C26 H26A 109.1
C25 C26 H26B 109.1
C21 C26 H26B 109.1
H26A C26 H26B 107.9

loop_
_geom_bond_atom_site_label_1
_geom_bond_atom_site_label_2
_geom_bond_distance
Fe1 C5 2.023(4)
Fe1 C10 2.025(7)
Fe1 C6 2.031(5)
Fe1 C7 2.039(6)
Fe1 C9 2.048(7)
Fe1 C1 2.049(5)
Fe1 C2 2.049(5)
Fe1 C8 2.052(7)
Fe1 C4 2.077(5)
Fe1 C3 2.094(5)
N1 C11 1.266(7)
N1 C21 1.454(6)
Si1 C1 1.857(6)
Si1 C13 1.870(6)
Si1 C14 1.875(7)
Si1 C12 1.878(7)
Si2 C16 1.858(7)
Si2 C4 1.865(6)
Si2 C17 1.869(6)
Si2 C15 1.882(7)
O1 C3 1.351(6)
O1 H01 0.8300
C1 C5 1.435(7)
C1 C2 1.467(7)
C2 C3 1.430(7)
C2 C11 1.458(6)
C3 C4 1.425(7)
C4 C5 1.433(8)
C5 H5 0.9400
C6 C7 1.351(11)
C6 C10 1.436(14)
C6 H6 0.9400
C7 C8 1.359(11)
C7 H7 0.9400
C8 C9 1.363(11)
C8 H8 0.9400
C9 C10 1.453(14)
C9 H9 0.9400
C10 H10 0.9400
C11 H11 0.9400
C12 H12A 0.9700
C12 H12B 0.9700
C12 H12C 0.9700
C13 H13A 0.9700
C13 H13B 0.9700
C13 H13C 0.9700
C14 H14A 0.9700
C14 H14B 0.9700
C14 H14C 0.9700
C15 H15A 0.9700
C15 H15B 0.9700
C15 H15C 0.9700
C16 H16A 0.9700
C16 H16B 0.9700
C16 H16C 0.9700
C17 H17A 0.9700
C17 H17B 0.9700
C17 H17C 0.9700
C21 C26 1.515(8)
C21 C22 1.531(7)
C21 H21 0.9900
C22 C23 1.518(8)
C22 H22A 0.9800
C22 H22B 0.9800
C23 C24 1.516(10)
C23 H23A 0.9800
C23 H23B 0.9800
C24 C25 1.518(9)
C24 H24A 0.9800
C24 H24B 0.9800
C25 C26 1.510(8)
C25 H25A 0.9800
C25 H25B 0.9800
C26 H26A 0.9800
C26 H26B 0.9800

loop_
_geom_torsion_atom_site_label_1
_geom_torsion_atom_site_label_2
_geom_torsion_atom_site_label_3
_geom_torsion_atom_site_label_4
_geom_torsion
C13 Si1 C1 C5 -151.1(4)
C14 Si1 C1 C5 -29.7(5)
C12 Si1 C1 C5 87.5(5)
C13 Si1 C1 C2 34.2(6)
C14 Si1 C1 C2 155.5(5)
C12 Si1 C1 C2 -87.3(5)
C13 Si1 C1 Fe1 -62.6(4)
C14 Si1 C1 Fe1 58.8(4)
C12 Si1 C1 Fe1 176.0(4)
C10 Fe1 C1 C5 142.8(4)
C6 Fe1 C1 C5 -177.5(4)
C7 Fe1 C1 C5 -153(4)
C9 Fe1 C1 C5 97.4(4)
C2 Fe1 C1 C5 -115.7(4)
C8 Fe1 C1 C5 61.9(6)
C4 Fe1 C1 C5 -35.6(3)
C3 Fe1 C1 C5 -78.3(3)
C5 Fe1 C1 C2 115.7(4)
C10 Fe1 C1 C2 -101.5(4)
C6 Fe1 C1 C2 -61.9(5)
C7 Fe1 C1 C2 -37(5)
C9 Fe1 C1 C2 -147.0(4)
C8 Fe1 C1 C2 177.6(5)
C4 Fe1 C1 C2 80.1(3)
C3 Fe1 C1 C2 37.4(3)
C5 Fe1 C1 Si1 -116.5(4)
C10 Fe1 C1 Si1 26.4(5)
C6 Fe1 C1 Si1 66.0(5)
C7 Fe1 C1 Si1 91(5)
C9 Fe1 C1 Si1 -19.1(5)
C2 Fe1 C1 Si1 127.9(5)
C8 Fe1 C1 Si1 -54.5(6)
C4 Fe1 C1 Si1 -152.1(4)
C3 Fe1 C1 Si1 165.2(4)
C5 C1 C2 C3 -1.2(5)
Si1 C1 C2 C3 174.3(4)
Fe1 C1 C2 C3 -61.0(3)
C5 C1 C2 C11 174.3(5)
Si1 C1 C2 C11 -10.2(8)
Fe1 C1 C2 C11 114.5(5)
C5 C1 C2 Fe1 59.8(3)
Si1 C1 C2 Fe1 -124.7(4)
C5 Fe1 C2 C3 79.1(3)
C10 Fe1 C2 C3 -144.7(4)
C6 Fe1 C2 C3 -100.1(4)
C7 Fe1 C2 C3 -64.4(5)
C9 Fe1 C2 C3 179.7(5)
C1 Fe1 C2 C3 118.9(4)
C8 Fe1 C2 C3 -49(3)
C4 Fe1 C2 C3 35.1(3)
C5 Fe1 C2 C11 -165.6(5)
C10 Fe1 C2 C11 -29.5(6)
C6 Fe1 C2 C11 15.1(5)
C7 Fe1 C2 C11 50.9(6)
C9 Fe1 C2 C11 -65.0(6)
C1 Fe1 C2 C11 -125.9(5)
C8 Fe1 C2 C11 67(3)
C4 Fe1 C2 C11 150.4(5)
C3 Fe1 C2 C11 115.2(5)
C5 Fe1 C2 C1 -39.7(3)
C10 Fe1 C2 C1 96.4(5)
C6 Fe1 C2 C1 141.0(4)
C7 Fe1 C2 C1 176.8(4)
C9 Fe1 C2 C1 60.9(5)
C8 Fe1 C2 C1 -167(2)
C4 Fe1 C2 C1 -83.7(3)
C3 Fe1 C2 C1 -118.9(4)
C11 C2 C3 O1 5.9(8)
C1 C2 C3 O1 -178.1(5)
Fe1 C2 C3 O1 122.4(5)
C11 C2 C3 C4 -173.1(4)
C1 C2 C3 C4 2.9(6)
Fe1 C2 C3 C4 -56.6(4)
C11 C2 C3 Fe1 -116.6(4)
C1 C2 C3 Fe1 59.4(3)
C5 Fe1 C3 O1 158.2(5)
C10 Fe1 C3 O1 -59.3(7)
C6 Fe1 C3 O1 -22.6(6)
C7 Fe1 C3 O1 19.0(6)
C9 Fe1 C3 O1 63(3)
C1 Fe1 C3 O1 -157.2(5)
C2 Fe1 C3 O1 -118.3(6)
C8 Fe1 C3 O1 54.8(6)
C4 Fe1 C3 O1 118.5(6)
C5 Fe1 C3 C4 39.7(3)
C10 Fe1 C3 C4 -177.8(5)
C6 Fe1 C3 C4 -141.1(4)
C7 Fe1 C3 C4 -99.5(4)
C9 Fe1 C3 C4 -55(3)
C1 Fe1 C3 C4 84.3(3)
C2 Fe1 C3 C4 123.2(4)
C8 Fe1 C3 C4 -63.7(4)
C5 Fe1 C3 C2 -83.4(3)
C10 Fe1 C3 C2 59.0(6)
C6 Fe1 C3 C2 95.8(4)
C7 Fe1 C3 C2 137.3(3)
C9 Fe1 C3 C2 -179(3)
C1 Fe1 C3 C2 -38.8(3)
C8 Fe1 C3 C2 173.1(4)
C4 Fe1 C3 C2 -123.2(4)
O1 C3 C4 C5 177.7(5)
C2 C3 C4 C5 -3.3(6)
Fe1 C3 C4 C5 -59.1(3)
O1 C3 C4 Si2 4.0(8)
C2 C3 C4 Si2 -177.0(4)
Fe1 C3 C4 Si2 127.2(4)
O1 C3 C4 Fe1 -123.2(5)
C2 C3 C4 Fe1 55.8(4)
C16 Si2 C4 C3 -32.9(6)
C17 Si2 C4 C3 -154.6(5)
C15 Si2 C4 C3 85.7(5)
C16 Si2 C4 C5 155.0(5)
C17 Si2 C4 C5 33.3(6)
C15 Si2 C4 C5 -86.4(5)
C16 Si2 C4 Fe1 61.8(5)
C17 Si2 C4 Fe1 -59.9(4)
C15 Si2 C4 Fe1 -179.6(4)
C5 Fe1 C4 C3 -116.2(4)
C10 Fe1 C4 C3 142(10)
C6 Fe1 C4 C3 61.3(5)
C7 Fe1 C4 C3 96.1(4)
C9 Fe1 C4 C3 172.7(4)
C1 Fe1 C4 C3 -80.3(3)
C2 Fe1 C4 C3 -35.5(3)
C8 Fe1 C4 C3 137.7(4)
C10 Fe1 C4 C5 -102(10)
C6 Fe1 C4 C5 177.5(4)
C7 Fe1 C4 C5 -147.7(3)
C9 Fe1 C4 C5 -71.1(5)
C1 Fe1 C4 C5 35.9(3)
C2 Fe1 C4 C5 80.7(3)
C8 Fe1 C4 C5 -106.1(4)
C3 Fe1 C4 C5 116.2(4)
C5 Fe1 C4 Si2 123.1(5)
C10 Fe1 C4 Si2 21(10)
C6 Fe1 C4 Si2 -59.4(5)
C7 Fe1 C4 Si2 -24.6(5)
C9 Fe1 C4 Si2 52.0(6)
C1 Fe1 C4 Si2 159.0(4)
C2 Fe1 C4 Si2 -156.2(4)
C8 Fe1 C4 Si2 17.0(5)
C3 Fe1 C4 Si2 -120.7(5)
C3 C4 C5 C1 2.6(5)
Si2 C4 C5 C1 175.9(4)
Fe1 C4 C5 C1 -58.6(3)
C3 C4 C5 Fe1 61.2(3)
Si2 C4 C5 Fe1 -125.4(5)
C2 C1 C5 C4 -0.9(5)
Si1 C1 C5 C4 -176.9(4)
Fe1 C1 C5 C4 59.4(3)
C2 C1 C5 Fe1 -60.2(3)
Si1 C1 C5 Fe1 123.8(4)
C10 Fe1 C5 C4 176.7(5)
C6 Fe1 C5 C4 -62(10)
C7 Fe1 C5 C4 54.2(5)
C9 Fe1 C5 C4 134.5(4)
C1 Fe1 C5 C4 -123.0(4)
C2 Fe1 C5 C4 -82.6(3)
C8 Fe1 C5 C4 91.7(4)
C3 Fe1 C5 C4 -38.8(3)
C10 Fe1 C5 C1 -60.3(6)
C6 Fe1 C5 C1 61(10)
C7 Fe1 C5 C1 177.2(5)
C9 Fe1 C5 C1 -102.5(4)
C2 Fe1 C5 C1 40.4(3)
C8 Fe1 C5 C1 -145.3(4)
C4 Fe1 C5 C1 123.0(4)
C3 Fe1 C5 C1 84.2(3)
C5 Fe1 C6 C7 118(10)
C10 Fe1 C6 C7 -118.5(6)
C9 Fe1 C6 C7 -78.0(5)
C1 Fe1 C6 C7 177.5(5)
C2 Fe1 C6 C7 138.7(4)
C8 Fe1 C6 C7 -35.8(5)
C4 Fe1 C6 C7 58.2(6)
C3 Fe1 C6 C7 95.5(5)
C5 Fe1 C6 C10 -123(10)
C7 Fe1 C6 C10 118.5(6)
C9 Fe1 C6 C10 40.6(5)
C1 Fe1 C6 C10 -64.0(6)
C2 Fe1 C6 C10 -102.8(5)
C8 Fe1 C6 C10 82.8(6)
C4 Fe1 C6 C10 176.8(5)
C3 Fe1 C6 C10 -146.0(5)
C10 C6 C7 C8 0.3(7)
Fe1 C6 C7 C8 59.8(5)
C10 C6 C7 Fe1 -59.5(4)
C5 Fe1 C7 C6 -177.3(4)
C10 Fe1 C7 C6 39.1(5)
C9 Fe1 C7 C6 84.8(6)
C1 Fe1 C7 C6 -27(5)
C2 Fe1 C7 C6 -61.4(6)
C8 Fe1 C7 C6 121.4(7)
C4 Fe1 C7 C6 -142.6(4)
C3 Fe1 C7 C6 -99.8(5)
C5 Fe1 C7 C8 61.3(7)
C10 Fe1 C7 C8 -82.3(6)
C6 Fe1 C7 C8 -121.4(7)
C9 Fe1 C7 C8 -36.5(5)
C1 Fe1 C7 C8 -148(4)
C2 Fe1 C7 C8 177.2(5)
C4 Fe1 C7 C8 96.0(5)
C3 Fe1 C7 C8 138.8(5)
C6 C7 C8 C9 0.5(9)
Fe1 C7 C8 C9 59.8(6)
C6 C7 C8 Fe1 -59.3(5)
C5 Fe1 C8 C7 -143.3(5)
C10 Fe1 C8 C7 81.0(5)
C6 Fe1 C8 C7 35.8(5)
C9 Fe1 C8 C7 120.0(8)
C1 Fe1 C8 C7 176.6(5)
C2 Fe1 C8 C7 -18(3)
C4 Fe1 C8 C7 -99.2(5)
C3 Fe1 C8 C7 -61.4(6)
C5 Fe1 C8 C9 96.7(6)
C10 Fe1 C8 C9 -39.0(6)
C6 Fe1 C8 C9 -84.3(6)
C7 Fe1 C8 C9 -120.0(8)
C1 Fe1 C8 C9 56.5(8)
C2 Fe1 C8 C9 -138(2)
C4 Fe1 C8 C9 140.8(5)
C3 Fe1 C8 C9 178.6(5)
C7 C8 C9 C10 -1.1(10)
Fe1 C8 C9 C10 58.5(5)
C7 C8 C9 Fe1 -59.6(5)
C5 Fe1 C9 C8 -101.8(5)
C10 Fe1 C9 C8 119.0(8)
C6 Fe1 C9 C8 78.7(6)
C7 Fe1 C9 C8 36.5(5)
C1 Fe1 C9 C8 -147.4(5)
C2 Fe1 C9 C8 172.3(4)
C4 Fe1 C9 C8 -59.3(7)
C3 Fe1 C9 C8 -9(3)
C5 Fe1 C9 C10 139.2(5)
C6 Fe1 C9 C10 -40.2(5)
C7 Fe1 C9 C10 -82.5(5)
C1 Fe1 C9 C10 93.6(5)
C2 Fe1 C9 C10 53.3(7)
C8 Fe1 C9 C10 -119.0(8)
C4 Fe1 C9 C10 -178.3(5)
C3 Fe1 C9 C10 -128(3)
C7 C6 C10 C9 -0.9(7)
Fe1 C6 C10 C9 -61.6(5)
C7 C6 C10 Fe1 60.7(4)
C8 C9 C10 C6 1.2(9)
Fe1 C9 C10 C6 61.3(4)
C8 C9 C10 Fe1 -60.0(6)
C5 Fe1 C10 C6 177.6(4)
C7 Fe1 C10 C6 -36.6(4)
C9 Fe1 C10 C6 -115.1(7)
C1 Fe1 C10 C6 139.7(4)
C2 Fe1 C10 C6 94.3(5)
C8 Fe1 C10 C6 -78.8(5)
C4 Fe1 C10 C6 -83(10)
C3 Fe1 C10 C6 57.2(7)
C5 Fe1 C10 C9 -67.3(6)
C6 Fe1 C10 C9 115.1(7)
C7 Fe1 C10 C9 78.5(5)
C1 Fe1 C10 C9 -105.2(5)
C2 Fe1 C10 C9 -150.6(4)
C8 Fe1 C10 C9 36.3(5)
C4 Fe1 C10 C9 32(10)
C3 Fe1 C10 C9 172.3(5)
C21 N1 C11 C2 176.5(4)
C3 C2 C11 N1 -3.9(7)
C1 C2 C11 N1 -178.9(5)
Fe1 C2 C11 N1 -90.2(5)
C11 N1 C21 C26 -119.3(5)
C11 N1 C21 C22 118.6(5)
N1 C21 C22 C23 177.3(5)
C26 C21 C22 C23 55.3(7)
C21 C22 C23 C24 -54.7(8)
C22 C23 C24 C25 53.3(10)
C23 C24 C25 C26 -52.6(10)
C24 C25 C26 C21 53.3(9)
N1 C21 C26 C25 -176.2(5)
C22 C21 C26 C25 -54.6(7)
